data_7222016
loop_
_publ_author_name
'Han, Xiaojie'
'Fei, Huafeng'
'Liu, Bozheng'
'Tan, Yongxia'
'Zhang, Xuezhong'
'Xie, Zemin'
'Zhang, Zhijie'

_publ_section_title
;
 High-yielding and Facile Synthesis of Organosilicon Compounds containing
 m-Carboranylmethyl Group
;
_journal_name_full 'RSC Adv.'
_journal_paper_doi 10.1039/C5RA13344K
_journal_year 2015
_chemical_formula_moiety 'C22 H40 B10 O2 Si2'
_chemical_formula_sum 'C22 H40 B10 O2 Si2'
_chemical_formula_weight 500.82
_space_group_crystal_system orthorhombic
_space_group_IT_number 33
_space_group_name_Hall 'P 2c -2n'
_space_group_name_H-M_alt 'P n a 21'
_symmetry_space_group_name_Hall 'P 2c -2n'
_symmetry_space_group_name_H-M 'P n a 21'
_atom_sites_solution_hydrogens geom
_atom_sites_solution_primary direct
_audit_creation_date 2015-03-30
_audit_creation_method
;
Olex2 1.2
(compiled 2015.01.26 svn.r3150 for OlexSys, GUI svn.r4998)
;
_audit_update_record
;
2015-06-03 deposited with the CCDC.
2015-09-04 downloaded from the CCDC.
;
_cell_angle_alpha 90
_cell_angle_beta 90
_cell_angle_gamma 90
_cell_formula_units_Z 4
_cell_length_a 35.830(7)
_cell_length_b 12.211(2)
_cell_length_c 6.5889(13)
_cell_measurement_reflns_used 5931
_cell_measurement_temperature 173.1500
_cell_measurement_theta_max 27.4805
_cell_measurement_theta_min 2.0184
_cell_volume 2882.8(9)
_computing_cell_refinement 'CrystalClear (Rigaku Inc., 2007)'
_computing_data_collection 'CrystalClear (Rigaku Inc., 2007)'
_computing_data_reduction 'CrystalClear (Rigaku Inc., 2007)'
_computing_molecular_graphics 'Olex2 (Dolomanov et al., 2009)'
_computing_publication_material 'CIFTAB (Sheldrick, 2013)'
_computing_structure_refinement 'SHELXL (Sheldrick, 2014)'
_computing_structure_solution
;
'SHELXT (Sheldrick, 2014)'
;
_diffrn_ambient_temperature 173.1500
_diffrn_detector_area_resol_mean 28.5714
_diffrn_measured_fraction_theta_full 0.992
_diffrn_measured_fraction_theta_max 0.992
_diffrn_measurement_details
;
scan:
    Number of images: 270
               Slice: -76.2500 - 58.7500
         Image width: 0.5000
            Exp time: 10.0000
       Rotation axis: Omega
               Omega: 0.0000
                 Chi: 45.0000
                 Phi: 90.0000
                 XTD: 50.0415
              2theta: -20.0084
scan:
    Number of images: 240
               Slice: -95.0000 - 25.0000
         Image width: 0.5000
            Exp time: 10.0000
       Rotation axis: Omega
               Omega: 0.0000
                 Chi: 45.0000
                 Phi: 270.0000
                 XTD: 50.0415
              2theta: -20.0084
;
_diffrn_measurement_device
;
Saturn724+ (2x2 bin mode)
;
_diffrn_measurement_device_details
;
AFC10: Fixed Chi 2 circle
;
_diffrn_measurement_device_type 'Saturn724+ CCD'
_diffrn_measurement_method '\w scans at fixed \c = 45\%'
_diffrn_orient_matrix_type d*Trek
_diffrn_orient_matrix_UB_11 0.0219
_diffrn_orient_matrix_UB_12 0.1360
_diffrn_orient_matrix_UB_13 0.0636
_diffrn_orient_matrix_UB_21 0.0426
_diffrn_orient_matrix_UB_22 0.0239
_diffrn_orient_matrix_UB_23 -0.0657
_diffrn_orient_matrix_UB_31 -0.0235
_diffrn_orient_matrix_UB_32 0.0093
_diffrn_orient_matrix_UB_33 -0.0118
_diffrn_radiation_detector CCD
_diffrn_radiation_monochromator 'Graphite Monochromator'
_diffrn_radiation_type MoK\a
_diffrn_radiation_wavelength 0.71073
_diffrn_reflns_av_R_equivalents 0.0334
_diffrn_reflns_av_unetI/netI 0.0392
_diffrn_reflns_laue_measured_fraction_full 0.992
_diffrn_reflns_laue_measured_fraction_max 0.992
_diffrn_reflns_limit_h_max 46
_diffrn_reflns_limit_h_min -43
_diffrn_reflns_limit_k_max 15
_diffrn_reflns_limit_k_min -15
_diffrn_reflns_limit_l_max 8
_diffrn_reflns_limit_l_min -8
_diffrn_reflns_number 13946
_diffrn_reflns_point_group_measured_fraction_full 0.967
_diffrn_reflns_point_group_measured_fraction_max 0.955
_diffrn_reflns_theta_full 26.000
_diffrn_reflns_theta_max 27.480
_diffrn_reflns_theta_min 2.018
_diffrn_source 'Sealed Tube'
_diffrn_source_current 30.0000
_diffrn_source_power 1.5000
_diffrn_source_voltage 50.0000
_exptl_absorpt_coefficient_mu 0.143
_exptl_absorpt_correction_T_max 1.0000
_exptl_absorpt_correction_T_min 0.7466
_exptl_absorpt_correction_type multi-scan
_exptl_absorpt_process_details 'CrystalClear (Rigaku Inc., 2007)'
_exptl_crystal_colour Colorless
_exptl_crystal_density_diffrn 1.154
_exptl_crystal_description Plate
_exptl_crystal_F_000 1064
_exptl_crystal_size_max 0.7
_exptl_crystal_size_mid 0.63
_exptl_crystal_size_min 0.1
_refine_diff_density_max 0.216
_refine_diff_density_min -0.162
_refine_diff_density_rms 0.039
_refine_ls_abs_structure_details
;
 Flack x determined using 2245 quotients [(I+)-(I-)]/[(I+)+(I-)]
 (Parsons, Flack and Wagner, Acta Cryst. B69 (2013) 249-259).
;
_refine_ls_abs_structure_Flack -0.04(6)
_refine_ls_extinction_method none
_refine_ls_goodness_of_fit_ref 1.063
_refine_ls_hydrogen_treatment constr
_refine_ls_matrix_type full
_refine_ls_number_parameters 331
_refine_ls_number_reflns 6316
_refine_ls_number_restraints 1
_refine_ls_restrained_S_all 1.063
_refine_ls_R_factor_all 0.0491
_refine_ls_R_factor_gt 0.0457
_refine_ls_shift/su_max 0.000
_refine_ls_shift/su_mean 0.000
_refine_ls_structure_factor_coef Fsqd
_refine_ls_weighting_details 'w=1/[\s^2^(Fo^2^)+(0.0375P)^2^+1.1555P] where P=(Fo^2^+2Fc^2^)/3'
_refine_ls_weighting_scheme calc
_refine_ls_wR_factor_gt 0.0993
_refine_ls_wR_factor_ref 0.1019
_reflns_Friedel_coverage 0.769
_reflns_friedel_fraction_full 0.937
_reflns_friedel_fraction_max 0.910
_reflns_number_gt 5998
_reflns_number_total 6316
_reflns_threshold_expression 'I > 2\s(I)'
_cod_data_source_file c5ra13344k2.cif
_cod_data_source_block a
_cod_original_cell_volume 2882.9(10)
_cod_database_code 7222016
_audit_block_doi 10.5517/cc1j4n2d
_shelx_space_group_comment
;
The symmetry employed for this shelxl refinement is uniquely defined
by the following loop, which should always be used as a source of
symmetry information in preference to the above space-group names.
They are only intended as comments.
;
_diffrn_number_total 3792
_olex2_refinement_description
;
1. Fixed Uiso
 At 1.2 times of:
  All B(H) groups, All C(H) groups, All C(H,H) groups
 At 1.5 times of:
  All C(H,H,H) groups
2.a Secondary CH2 refined with riding coordinates:
 C10(H10A,H10B), C13(H13A,H13B)
2.b Aromatic/amide H refined with riding coordinates:
 C3(H3), C4(H4), C6(H6), C7(H7), C17(H17), C18(H18), C20(H20), C21(H21)
2.c Idealised Me refined as rotating group:
 C1(H1A,H1B,H1C), C8(H8A,H8B,H8C), C9(H9A,H9B,H9C), C14(H14A,H14B,H14C),
 C15(H15A,H15B,H15C), C22(H22A,H22B,H22C)
2.d Boron cage BH refined with riding coordinates:
 B1(H1), B2(H2), B3(H3A), B4(H4A), B5(H5), B6(H6A), B7(H7A), B8(H8), B9(H9),
 B10(H10)
;
_shelx_shelxl_version_number 2014/7
_olex2_submission_special_instructions 'No special instructions were received'

loop_
_space_group_symop_operation_xyz
'x, y, z'
'-x, -y, z+1/2'
'x+1/2, -y+1/2, z'
'-x+1/2, y+1/2, z+1/2'

loop_
_atom_site_label
_atom_site_type_symbol
_atom_site_fract_x
_atom_site_fract_y
_atom_site_fract_z
_atom_site_U_iso_or_equiv
_atom_site_adp_type
_atom_site_occupancy
_atom_site_site_symmetry_order
_atom_site_calc_flag
_atom_site_refinement_flags_posn
Si1 Si 0.16413(2) 0.16182(6) 0.41617(16) 0.03204(18) Uani 1 1 d .
Si2 Si 0.40279(2) 0.27306(6) 0.41735(13) 0.02689(16) Uani 1 1 d .
O1 O 0.04360(7) 0.47512(18) 0.7026(4) 0.0417(6) Uani 1 1 d .
O2 O 0.48488(6) 0.69353(17) 0.6151(4) 0.0378(5) Uani 1 1 d .
C1 C 0.01946(11) 0.4429(3) 0.8634(6) 0.0485(10) Uani 1 1 d .
H1A H 0.0089 0.3725 0.8332 0.073 Uiso 1 1 calc GR
H1B H -0.0002 0.4958 0.8781 0.073 Uiso 1 1 calc GR
H1C H 0.0334 0.4385 0.9876 0.073 Uiso 1 1 calc GR
C2 C 0.07127(9) 0.4023(2) 0.6494(5) 0.0330(7) Uani 1 1 d .
C3 C 0.09249(10) 0.4297(2) 0.4810(5) 0.0383(7) Uani 1 1 d .
H3 H 0.0883 0.4956 0.4141 0.046 Uiso 1 1 calc R
C4 C 0.11980(9) 0.3594(2) 0.4125(6) 0.0371(6) Uani 1 1 d .
H4 H 0.1338 0.3790 0.2994 0.045 Uiso 1 1 calc R
C5 C 0.12714(8) 0.2586(3) 0.5088(5) 0.0326(7) Uani 1 1 d .
C6 C 0.10558(9) 0.2355(3) 0.6783(5) 0.0356(7) Uani 1 1 d .
H6 H 0.1098 0.1702 0.7471 0.043 Uiso 1 1 calc R
C7 C 0.07805(9) 0.3052(3) 0.7500(5) 0.0366(7) Uani 1 1 d .
H7 H 0.0643 0.2867 0.8647 0.044 Uiso 1 1 calc R
C8 C 0.15936(10) 0.1421(3) 0.1362(5) 0.0439(8) Uani 1 1 d .
H8A H 0.1352 0.1118 0.1064 0.066 Uiso 1 1 calc GR
H8B H 0.1784 0.0929 0.0893 0.066 Uiso 1 1 calc GR
H8C H 0.1620 0.2114 0.0689 0.066 Uiso 1 1 calc GR
C9 C 0.15856(10) 0.0295(3) 0.5556(6) 0.0426(8) Uani 1 1 d .
H9A H 0.1659 0.0392 0.6945 0.064 Uiso 1 1 calc GR
H9B H 0.1740 -0.0254 0.4935 0.064 Uiso 1 1 calc GR
H9C H 0.1329 0.0069 0.5504 0.064 Uiso 1 1 calc GR
C10 C 0.20941(8) 0.2327(2) 0.4832(5) 0.0343(7) Uani 1 1 d .
H10A H 0.2087 0.3043 0.4195 0.041 Uiso 1 1 calc R
H10B H 0.2090 0.2451 0.6286 0.041 Uiso 1 1 calc R
C11 C 0.24740(8) 0.1830(2) 0.4334(5) 0.0290(6) Uani 1 1 d .
C12 C 0.32153(8) 0.2171(2) 0.4348(5) 0.0277(6) Uani 1 1 d .
C13 C 0.35214(8) 0.3001(2) 0.4840(5) 0.0316(7) Uani 1 1 d .
H13A H 0.3512 0.3131 0.6292 0.038 Uiso 1 1 calc R
H13B H 0.3452 0.3683 0.4187 0.038 Uiso 1 1 calc R
C14 C 0.41002(10) 0.2424(3) 0.1429(5) 0.0364(7) Uani 1 1 d .
H14A H 0.4013 0.1698 0.1138 0.055 Uiso 1 1 calc GR
H14B H 0.4361 0.2474 0.1112 0.055 Uiso 1 1 calc GR
H14C H 0.3964 0.2943 0.0623 0.055 Uiso 1 1 calc GR
C15 C 0.42214(9) 0.1621(3) 0.5817(5) 0.0372(7) Uani 1 1 d .
H15A H 0.4186 0.1811 0.7218 0.056 Uiso 1 1 calc GR
H15B H 0.4483 0.1535 0.5546 0.056 Uiso 1 1 calc GR
H15C H 0.4094 0.0946 0.5532 0.056 Uiso 1 1 calc GR
C16 C 0.42742(8) 0.4047(2) 0.4808(5) 0.0290(6) Uani 1 1 d .
C17 C 0.44902(9) 0.4617(2) 0.3374(5) 0.0330(7) Uani 1 1 d .
H17 H 0.4506 0.4348 0.2057 0.040 Uiso 1 1 calc R
C18 C 0.46794(9) 0.5568(2) 0.3869(5) 0.0348(7) Uani 1 1 d .
H18 H 0.4823 0.5924 0.2898 0.042 Uiso 1 1 calc R
C19 C 0.46535(8) 0.5985(2) 0.5815(5) 0.0311(6) Uani 1 1 d .
C20 C 0.44385(9) 0.5458(3) 0.7266(5) 0.0344(7) Uani 1 1 d .
H20 H 0.4417 0.5742 0.8570 0.041 Uiso 1 1 calc R
C21 C 0.42559(9) 0.4500(3) 0.6735(5) 0.0340(7) Uani 1 1 d .
H21 H 0.4114 0.4144 0.7717 0.041 Uiso 1 1 calc R
C22 C 0.48132(11) 0.7426(3) 0.8108(6) 0.0477(9) Uani 1 1 d .
H22A H 0.4939 0.8121 0.8116 0.072 Uiso 1 1 calc GR
H22B H 0.4923 0.6956 0.9111 0.072 Uiso 1 1 calc GR
H22C H 0.4554 0.7533 0.8415 0.072 Uiso 1 1 calc GR
B1 B 0.26136(10) 0.1690(3) 0.1845(6) 0.0320(7) Uani 1 1 d .
H1 H 0.2437 0.1899 0.0534 0.038 Uiso 1 1 calc R
B2 B 0.28089(10) 0.2701(3) 0.3424(5) 0.0294(7) Uani 1 1 d .
H2 H 0.2763 0.3578 0.3138 0.035 Uiso 1 1 calc R
B3 B 0.28339(9) 0.2180(3) 0.5922(5) 0.0280(7) Uani 1 1 d .
H3A H 0.2804 0.2715 0.7254 0.034 Uiso 1 1 calc R
B4 B 0.26548(10) 0.0833(3) 0.5906(6) 0.0334(7) Uani 1 1 d .
H4A H 0.2505 0.0489 0.7217 0.040 Uiso 1 1 calc R
B5 B 0.31455(10) 0.1063(3) 0.5923(6) 0.0315(7) Uani 1 1 d .
H5 H 0.3321 0.0873 0.7248 0.038 Uiso 1 1 calc R
B6 B 0.33114(11) 0.0885(3) 0.3402(6) 0.0336(8) Uani 1 1 d .
H6A H 0.3594 0.0574 0.3096 0.040 Uiso 1 1 calc R
B7 B 0.31021(10) 0.1919(3) 0.1859(5) 0.0318(7) Uani 1 1 d .
H7A H 0.3249 0.2280 0.0556 0.038 Uiso 1 1 calc R
B8 B 0.29257(11) 0.0553(3) 0.1819(6) 0.0347(8) Uani 1 1 d .
H8 H 0.2956 0.0022 0.0480 0.042 Uiso 1 1 calc R
B9 B 0.29521(10) 0.0024(3) 0.4343(7) 0.0348(7) Uani 1 1 d .
H9 H 0.2999 -0.0851 0.4645 0.042 Uiso 1 1 calc R
B10 B 0.25239(11) 0.0521(3) 0.3377(6) 0.0335(8) Uani 1 1 d .
H10 H 0.2289 -0.0031 0.3052 0.040 Uiso 1 1 calc R

loop_
_atom_site_aniso_label
_atom_site_aniso_U_11
_atom_site_aniso_U_22
_atom_site_aniso_U_33
_atom_site_aniso_U_23
_atom_site_aniso_U_13
_atom_site_aniso_U_12
Si1 0.0333(4) 0.0316(4) 0.0312(4) 0.0022(4) -0.0029(4) -0.0062(3)
Si2 0.0318(4) 0.0253(3) 0.0236(3) 0.0014(4) 0.0028(4) 0.0009(3)
O1 0.0533(14) 0.0319(11) 0.0400(13) 0.0040(10) 0.0043(11) 0.0039(10)
O2 0.0384(12) 0.0287(10) 0.0464(13) -0.0016(10) -0.0020(11) -0.0045(9)
C1 0.054(2) 0.0396(17) 0.052(3) 0.0014(16) 0.0113(17) 0.0039(16)
C2 0.0368(16) 0.0305(14) 0.0316(16) 0.0002(13) -0.0025(13) -0.0024(12)
C3 0.0512(19) 0.0289(14) 0.0350(17) 0.0073(13) 0.0014(15) -0.0046(14)
C4 0.0442(16) 0.0340(14) 0.0331(15) 0.0073(16) -0.0005(18) -0.0084(12)
C5 0.0286(15) 0.0350(15) 0.0343(16) 0.0038(13) -0.0022(13) -0.0066(12)
C6 0.0372(16) 0.0337(15) 0.0359(17) 0.0112(14) -0.0022(14) 0.0009(13)
C7 0.0398(17) 0.0393(17) 0.0305(17) 0.0080(14) 0.0020(14) -0.0008(14)
C8 0.0452(19) 0.052(2) 0.0345(18) 0.0015(16) -0.0055(15) -0.0091(16)
C9 0.0425(19) 0.0346(16) 0.051(2) 0.0069(16) -0.0001(16) -0.0050(14)
C10 0.0318(15) 0.0310(14) 0.0401(18) -0.0012(13) 0.0003(13) -0.0035(12)
C11 0.0336(13) 0.0253(12) 0.0280(15) -0.0002(13) -0.0015(14) -0.0038(10)
C12 0.0327(13) 0.0235(11) 0.0269(15) 0.0006(12) 0.0023(14) -0.0006(10)
C13 0.0329(15) 0.0249(13) 0.0369(17) -0.0042(12) 0.0031(13) -0.0017(11)
C14 0.0467(18) 0.0332(16) 0.0292(17) -0.0005(13) 0.0051(14) -0.0011(13)
C15 0.0421(18) 0.0351(16) 0.0344(17) 0.0045(14) 0.0033(15) 0.0049(13)
C16 0.0270(14) 0.0287(13) 0.0314(15) 0.0026(12) 0.0008(12) 0.0027(11)
C17 0.0373(17) 0.0320(14) 0.0298(14) 0.0001(13) 0.0053(13) 0.0011(13)
C18 0.0366(15) 0.0281(13) 0.040(2) 0.0068(14) 0.0080(14) -0.0002(11)
C19 0.0273(14) 0.0262(13) 0.0397(17) 0.0033(13) -0.0022(13) 0.0029(11)
C20 0.0375(16) 0.0352(16) 0.0303(16) -0.0040(13) 0.0003(13) -0.0019(13)
C21 0.0351(16) 0.0360(15) 0.0310(16) 0.0016(13) 0.0048(13) -0.0034(13)
C22 0.050(2) 0.0371(17) 0.056(2) -0.0163(17) -0.0032(18) -0.0001(16)
B1 0.0389(19) 0.0298(16) 0.0271(17) 0.0001(14) 0.0001(15) -0.0034(14)
B2 0.0339(17) 0.0261(15) 0.0282(16) 0.0022(13) -0.0012(13) -0.0010(13)
B3 0.0314(16) 0.0261(15) 0.0264(16) -0.0020(13) 0.0022(14) -0.0021(13)
B4 0.0377(18) 0.0278(16) 0.0347(18) 0.0044(15) 0.0031(16) -0.0025(14)
B5 0.0401(18) 0.0267(15) 0.0276(16) 0.0023(14) 0.0017(15) 0.0014(14)
B6 0.041(2) 0.0260(15) 0.0340(18) -0.0052(14) 0.0028(15) 0.0010(14)
B7 0.0407(19) 0.0293(16) 0.0253(16) -0.0028(14) 0.0004(15) -0.0002(14)
B8 0.043(2) 0.0263(16) 0.0346(19) -0.0072(14) 0.0019(16) -0.0015(14)
B9 0.0433(17) 0.0237(13) 0.0374(18) 0.0037(16) -0.0001(18) -0.0003(13)
B10 0.043(2) 0.0250(15) 0.0328(17) -0.0037(14) 0.0027(16) -0.0053(14)

loop_
_atom_type_symbol
_atom_type_description
_atom_type_scat_dispersion_real
_atom_type_scat_dispersion_imag
_atom_type_scat_source
C C 0.0033 0.0016 'International Tables Vol C Tables 4.2.6.8 and 6.1.1.4'
H H 0.0000 0.0000 'International Tables Vol C Tables 4.2.6.8 and 6.1.1.4'
B B 0.0013 0.0007 'International Tables Vol C Tables 4.2.6.8 and 6.1.1.4'
O O 0.0106 0.0060 'International Tables Vol C Tables 4.2.6.8 and 6.1.1.4'
Si Si 0.0817 0.0704 'International Tables Vol C Tables 4.2.6.8 and 6.1.1.4'

loop_
_geom_angle_atom_site_label_1
_geom_angle_atom_site_label_2
_geom_angle_atom_site_label_3
_geom_angle
C5 Si1 C10 103.99(14)
C8 Si1 C5 109.74(17)
C8 Si1 C9 111.35(17)
C8 Si1 C10 111.60(16)
C9 Si1 C5 107.98(15)
C9 Si1 C10 111.86(16)
C14 Si2 C13 113.12(15)
C14 Si2 C15 111.40(15)
C14 Si2 C16 108.79(14)
C15 Si2 C13 110.31(15)
C15 Si2 C16 108.48(15)
C16 Si2 C13 104.39(12)
C2 O1 C1 116.6(2)
C19 O2 C22 117.1(3)
O1 C1 H1A 109.5
O1 C1 H1B 109.5
O1 C1 H1C 109.5
H1A C1 H1B 109.5
H1A C1 H1C 109.5
H1B C1 H1C 109.5
O1 C2 C3 116.3(3)
O1 C2 C7 124.0(3)
C7 C2 C3 119.7(3)
C2 C3 H3 119.9
C4 C3 C2 120.1(3)
C4 C3 H3 119.9
C3 C4 H4 119.0
C3 C4 C5 121.9(3)
C5 C4 H4 119.0
C4 C5 Si1 122.3(3)
C6 C5 Si1 121.8(2)
C6 C5 C4 115.8(3)
C5 C6 H6 118.4
C7 C6 C5 123.1(3)
C7 C6 H6 118.4
C2 C7 C6 119.3(3)
C2 C7 H7 120.4
C6 C7 H7 120.4
Si1 C8 H8A 109.5
Si1 C8 H8B 109.5
Si1 C8 H8C 109.5
H8A C8 H8B 109.5
H8A C8 H8C 109.5
H8B C8 H8C 109.5
Si1 C9 H9A 109.5
Si1 C9 H9B 109.5
Si1 C9 H9C 109.5
H9A C9 H9B 109.5
H9A C9 H9C 109.5
H9B C9 H9C 109.5
Si1 C10 H10A 106.8
Si1 C10 H10B 106.8
H10A C10 H10B 106.6
C11 C10 Si1 122.2(2)
C11 C10 H10A 106.8
C11 C10 H10B 106.8
C10 C11 B1 120.2(3)
C10 C11 B2 117.0(2)
C10 C11 B3 116.1(3)
C10 C11 B4 119.1(3)
C10 C11 B10 122.6(2)
B1 C11 B4 113.1(2)
B1 C11 B10 62.0(2)
B2 C11 B1 61.6(2)
B2 C11 B3 62.07(19)
B2 C11 B4 112.7(2)
B2 C11 B10 112.0(2)
B3 C11 B1 112.8(2)
B3 C11 B4 61.8(2)
B3 C11 B10 112.0(2)
B4 C11 B10 61.8(2)
C13 C12 B2 115.9(2)
C13 C12 B3 116.0(2)
C13 C12 B5 119.8(3)
C13 C12 B6 122.5(2)
C13 C12 B7 119.4(3)
B2 C12 B3 62.18(19)
B2 C12 B5 112.9(2)
B2 C12 B6 112.8(2)
B2 C12 B7 61.7(2)
B3 C12 B5 61.69(19)
B3 C12 B6 112.6(2)
B3 C12 B7 113.0(2)
B5 C12 B6 62.09(19)
B7 C12 B5 113.6(2)
B7 C12 B6 62.5(2)
Si2 C13 H13A 107.0
Si2 C13 H13B 107.0
C12 C13 Si2 121.5(2)
C12 C13 H13A 107.0
C12 C13 H13B 107.0
H13A C13 H13B 106.7
Si2 C14 H14A 109.5
Si2 C14 H14B 109.5
Si2 C14 H14C 109.5
H14A C14 H14B 109.5
H14A C14 H14C 109.5
H14B C14 H14C 109.5
Si2 C15 H15A 109.5
Si2 C15 H15B 109.5
Si2 C15 H15C 109.5
H15A C15 H15B 109.5
H15A C15 H15C 109.5
H15B C15 H15C 109.5
C17 C16 Si2 122.1(2)
C21 C16 Si2 121.5(2)
C21 C16 C17 116.3(3)
C16 C17 H17 119.1
C18 C17 C16 121.8(3)
C18 C17 H17 119.1
C17 C18 H18 120.2
C19 C18 C17 119.7(3)
C19 C18 H18 120.2
O2 C19 C18 115.3(3)
O2 C19 C20 124.4(3)
C18 C19 C20 120.3(3)
C19 C20 H20 120.6
C21 C20 C19 118.7(3)
C21 C20 H20 120.6
C16 C21 H21 118.4
C20 C21 C16 123.1(3)
C20 C21 H21 118.4
O2 C22 H22A 109.5
O2 C22 H22B 109.5
O2 C22 H22C 109.5
H22A C22 H22B 109.5
H22A C22 H22C 109.5
H22B C22 H22C 109.5
C11 B1 H1 123.9
C11 B1 B2 58.87(19)
C11 B1 B7 105.4(2)
C11 B1 B8 105.6(2)
C11 B1 B10 59.11(19)
B2 B1 H1 122.0
B2 B1 B7 59.6(2)
B2 B1 B8 107.6(3)
B2 B1 B10 107.4(3)
B7 B1 H1 122.3
B7 B1 B8 60.2(2)
B7 B1 B10 107.6(3)
B8 B1 H1 122.2
B10 B1 H1 121.9
B10 B1 B8 59.6(2)
C11 B2 B1 59.48(19)
C11 B2 H2 124.0
C11 B2 B3 59.04(19)
C11 B2 B7 106.7(2)
C12 B2 C11 103.7(2)
C12 B2 B1 106.5(2)
C12 B2 H2 124.0
C12 B2 B3 59.16(19)
C12 B2 B7 59.47(19)
B1 B2 H2 121.4
B1 B2 B3 108.5(2)
B3 B2 H2 121.2
B7 B2 B1 60.6(2)
B7 B2 H2 121.3
B7 B2 B3 108.7(2)
C11 B3 C12 103.2(2)
C11 B3 B2 58.9(2)
C11 B3 H3A 124.2
C11 B3 B4 59.40(19)
C11 B3 B5 106.5(2)
C12 B3 B2 58.66(19)
C12 B3 H3A 124.4
C12 B3 B4 106.3(2)
C12 B3 B5 59.37(18)
B2 B3 H3A 121.6
B4 B3 B2 108.2(2)
B4 B3 H3A 121.5
B5 B3 B2 108.1(2)
B5 B3 H3A 121.4
B5 B3 B4 60.63(19)
C11 B4 B3 58.84(18)
C11 B4 H4A 123.9
C11 B4 B5 105.3(2)
C11 B4 B9 105.6(3)
C11 B4 B10 59.2(2)
B3 B4 H4A 121.9
B3 B4 B5 59.60(19)
B3 B4 B9 107.6(2)
B3 B4 B10 107.6(2)
B5 B4 H4A 122.5
B5 B4 B9 60.0(2)
B9 B4 H4A 122.3
B10 B4 H4A 121.8
B10 B4 B5 107.5(3)
B10 B4 B9 59.7(2)
C12 B5 B3 58.95(18)
C12 B5 B4 105.3(2)
C12 B5 H5 124.1
C12 B5 B6 59.00(19)
C12 B5 B9 105.3(3)
B3 B5 B4 59.77(19)
B3 B5 H5 121.7
B3 B5 B6 107.8(3)
B3 B5 B9 107.7(2)
B4 B5 H5 122.4
B4 B5 B9 60.0(2)
B6 B5 B4 107.8(3)
B6 B5 H5 121.7
B6 B5 B9 59.8(2)
B9 B5 H5 122.4
C12 B6 B5 58.91(19)
C12 B6 H6A 124.3
C12 B6 B7 58.54(19)
C12 B6 B8 105.3(2)
C12 B6 B9 105.6(2)
B5 B6 H6A 121.4
B5 B6 B7 107.7(2)
B5 B6 B8 108.4(3)
B7 B6 H6A 121.7
B8 B6 H6A 121.9
B8 B6 B7 60.1(2)
B9 B6 B5 60.2(2)
B9 B6 H6A 121.9
B9 B6 B7 108.3(3)
B9 B6 B8 60.4(2)
C12 B7 B1 105.5(2)
C12 B7 B2 58.85(18)
C12 B7 B6 58.93(18)
C12 B7 H7A 124.1
C12 B7 B8 105.4(2)
B1 B7 B6 107.8(2)
B1 B7 H7A 122.2
B1 B7 B8 60.2(2)
B2 B7 B1 59.9(2)
B2 B7 B6 107.6(2)
B2 B7 H7A 121.8
B2 B7 B8 107.8(3)
B6 B7 H7A 121.8
B8 B7 B6 59.7(2)
B8 B7 H7A 122.3
B1 B8 B7 59.6(2)
B1 B8 H8 121.8
B1 B8 B9 107.8(3)
B6 B8 B1 107.7(2)
B6 B8 B7 60.2(2)
B6 B8 H8 122.0
B6 B8 B9 59.7(2)
B7 B8 H8 121.9
B7 B8 B9 107.8(2)
B9 B8 H8 121.9
B10 B8 B1 60.1(2)
B10 B8 B6 107.3(3)
B10 B8 B7 107.5(2)
B10 B8 H8 122.1
B10 B8 B9 59.7(2)
B4 B9 B5 60.0(2)
B4 B9 B8 107.8(2)
B4 B9 H9 121.7
B5 B9 B8 107.9(2)
B5 B9 H9 121.8
B6 B9 B4 107.9(2)
B6 B9 B5 60.0(2)
B6 B9 B8 59.9(2)
B6 B9 H9 121.9
B8 B9 H9 121.9
B10 B9 B4 59.9(2)
B10 B9 B5 107.6(2)
B10 B9 B6 107.5(3)
B10 B9 B8 59.7(2)
B10 B9 H9 122.1
C11 B10 B1 58.87(19)
C11 B10 B4 59.04(19)
C11 B10 B8 106.0(2)
C11 B10 B9 106.0(2)
C11 B10 H10 124.0
B1 B10 H10 121.3
B4 B10 B1 108.3(2)
B4 B10 H10 121.2
B8 B10 B1 60.4(2)
B8 B10 B4 109.0(3)
B8 B10 H10 121.5
B9 B10 B1 108.9(3)
B9 B10 B4 60.4(2)
B9 B10 B8 60.7(2)
B9 B10 H10 121.6

loop_
_geom_bond_atom_site_label_1
_geom_bond_atom_site_label_2
_geom_bond_distance
Si1 C5 1.878(3)
Si1 C8 1.868(4)
Si1 C9 1.869(3)
Si1 C10 1.891(3)
Si2 C13 1.896(3)
Si2 C14 1.865(3)
Si2 C15 1.868(3)
Si2 C16 1.880(3)
O1 C1 1.423(4)
O1 C2 1.377(4)
O2 C19 1.373(3)
O2 C22 1.428(4)
C1 H1A 0.9600
C1 H1B 0.9600
C1 H1C 0.9600
C2 C3 1.386(4)
C2 C7 1.380(4)
C3 H3 0.9300
C3 C4 1.378(5)
C4 H4 0.9300
C4 C5 1.409(4)
C5 C6 1.386(4)
C6 H6 0.9300
C6 C7 1.385(5)
C7 H7 0.9300
C8 H8A 0.9600
C8 H8B 0.9600
C8 H8C 0.9600
C9 H9A 0.9600
C9 H9B 0.9600
C9 H9C 0.9600
C10 H10A 0.9700
C10 H10B 0.9700
C10 C11 1.526(4)
C11 B1 1.723(5)
C11 B2 1.712(4)
C11 B3 1.715(5)
C11 B4 1.725(5)
C11 B10 1.727(4)
C12 C13 1.529(4)
C12 B2 1.706(4)
C12 B3 1.715(4)
C12 B5 1.723(4)
C12 B6 1.724(4)
C12 B7 1.717(5)
C13 H13A 0.9700
C13 H13B 0.9700
C14 H14A 0.9600
C14 H14B 0.9600
C14 H14C 0.9600
C15 H15A 0.9600
C15 H15B 0.9600
C15 H15C 0.9600
C16 C17 1.406(4)
C16 C21 1.386(4)
C17 H17 0.9300
C17 C18 1.383(4)
C18 H18 0.9300
C18 C19 1.383(5)
C19 C20 1.386(4)
C20 H20 0.9300
C20 C21 1.385(4)
C21 H21 0.9300
C22 H22A 0.9600
C22 H22B 0.9600
C22 H22C 0.9600
B1 H1 1.1000
B1 B2 1.760(5)
B1 B7 1.772(5)
B1 B8 1.783(5)
B1 B10 1.778(5)
B2 H2 1.1000
B2 B3 1.767(5)
B2 B7 1.755(5)
B3 H3A 1.1000
B3 B4 1.765(5)
B3 B5 1.762(5)
B4 H4A 1.1000
B4 B5 1.781(5)
B4 B9 1.781(5)
B4 B10 1.772(6)
B5 H5 1.1000
B5 B6 1.778(5)
B5 B9 1.782(5)
B6 H6A 1.1000
B6 B7 1.786(5)
B6 B8 1.778(5)
B6 B9 1.774(5)
B7 H7A 1.1000
B7 B8 1.784(5)
B8 H8 1.1000
B8 B9 1.787(6)
B8 B10 1.769(5)
B9 H9 1.1000
B9 B10 1.768(5)
B10 H10 1.1000

loop_
_geom_torsion_atom_site_label_1
_geom_torsion_atom_site_label_2
_geom_torsion_atom_site_label_3
_geom_torsion_atom_site_label_4
_geom_torsion
Si1 C5 C6 C7 -179.9(3)
Si1 C10 C11 B1 66.9(3)
Si1 C10 C11 B2 138.2(2)
Si1 C10 C11 B3 -151.4(2)
Si1 C10 C11 B4 -80.7(3)
Si1 C10 C11 B10 -7.3(4)
Si2 C16 C17 C18 -178.1(2)
Si2 C16 C21 C20 178.9(2)
O1 C2 C3 C4 -177.5(3)
O1 C2 C7 C6 177.2(3)
O2 C19 C20 C21 -179.8(3)
C1 O1 C2 C3 174.3(3)
C1 O1 C2 C7 -4.1(5)
C2 C3 C4 C5 0.1(5)
C3 C2 C7 C6 -1.2(5)
C3 C4 C5 Si1 179.7(3)
C3 C4 C5 C6 -1.0(5)
C4 C5 C6 C7 0.8(5)
C5 Si1 C10 C11 -179.5(3)
C5 C6 C7 C2 0.3(5)
C7 C2 C3 C4 1.0(5)
C8 Si1 C5 C4 -48.3(3)
C8 Si1 C5 C6 132.5(3)
C8 Si1 C10 C11 -61.2(3)
C9 Si1 C5 C4 -169.8(3)
C9 Si1 C5 C6 10.9(3)
C9 Si1 C10 C11 64.3(3)
C10 Si1 C5 C4 71.2(3)
C10 Si1 C5 C6 -108.0(3)
C10 C11 B1 B2 106.4(3)
C10 C11 B1 B7 145.1(2)
C10 C11 B1 B8 -152.1(2)
C10 C11 B1 B10 -113.4(3)
C10 C11 B2 C12 147.2(3)
C10 C11 B2 B1 -111.5(3)
C10 C11 B2 B3 106.8(3)
C10 C11 B2 B7 -151.0(3)
C10 C11 B3 C12 -148.2(2)
C10 C11 B3 B2 -108.2(3)
C10 C11 B3 B4 110.6(3)
C10 C11 B3 B5 150.3(3)
C10 C11 B4 B3 -105.9(3)
C10 C11 B4 B5 -144.8(3)
C10 C11 B4 B9 152.7(3)
C10 C11 B4 B10 113.6(3)
C10 C11 B10 B1 109.7(3)
C10 C11 B10 B4 -108.2(3)
C10 C11 B10 B8 148.9(3)
C10 C11 B10 B9 -147.7(3)
C11 B1 B2 C12 96.5(2)
C11 B1 B2 B3 34.2(2)
C11 B1 B2 B7 135.6(2)
C11 B1 B7 C12 0.3(3)
C11 B1 B7 B2 -38.4(2)
C11 B1 B7 B6 62.0(3)
C11 B1 B7 B8 99.4(3)
C11 B1 B8 B6 -61.6(3)
C11 B1 B8 B7 -99.1(3)
C11 B1 B8 B9 1.4(3)
C11 B1 B8 B10 38.6(2)
C11 B1 B10 B4 -33.7(2)
C11 B1 B10 B8 -135.6(3)
C11 B1 B10 B9 -97.7(3)
C11 B2 B3 C12 132.9(2)
C11 B2 B3 B4 34.5(2)
C11 B2 B3 B5 98.7(2)
C11 B2 B7 C12 -96.4(2)
C11 B2 B7 B1 39.0(2)
C11 B2 B7 B6 -61.9(3)
C11 B2 B7 B8 1.2(3)
C11 B3 B4 B5 135.3(3)
C11 B3 B4 B9 97.9(3)
C11 B3 B4 B10 35.0(2)
C11 B3 B5 C12 95.8(3)
C11 B3 B5 B4 -39.1(2)
C11 B3 B5 B6 61.4(3)
C11 B3 B5 B9 -1.7(3)
C11 B4 B5 C12 -0.4(3)
C11 B4 B5 B3 38.6(2)
C11 B4 B5 B6 -62.1(3)
C11 B4 B5 B9 -99.5(3)
C11 B4 B9 B5 98.9(3)
C11 B4 B9 B6 61.4(3)
C11 B4 B9 B8 -1.9(3)
C11 B4 B9 B10 -38.8(2)
C11 B4 B10 B1 33.6(2)
C11 B4 B10 B8 97.7(3)
C11 B4 B10 B9 135.4(2)
C12 B2 B3 C11 -132.9(2)
C12 B2 B3 B4 -98.3(2)
C12 B2 B3 B5 -34.2(2)
C12 B2 B7 B1 135.3(2)
C12 B2 B7 B6 34.5(2)
C12 B2 B7 B8 97.6(3)
C12 B3 B4 C11 -96.0(3)
C12 B3 B4 B5 39.4(2)
C12 B3 B4 B9 1.9(3)
C12 B3 B4 B10 -61.0(3)
C12 B3 B5 B4 -135.0(3)
C12 B3 B5 B6 -34.4(2)
C12 B3 B5 B9 -97.5(3)
C12 B5 B6 B7 -33.6(2)
C12 B5 B6 B8 -97.2(3)
C12 B5 B6 B9 -134.9(3)
C12 B5 B9 B4 -99.0(3)
C12 B5 B9 B6 39.0(2)
C12 B5 B9 B8 1.6(3)
C12 B5 B9 B10 -61.4(3)
C12 B6 B7 B1 -97.7(3)
C12 B6 B7 B2 -34.5(2)
C12 B6 B7 B8 -135.2(3)
C12 B6 B8 B1 1.2(3)
C12 B6 B8 B7 38.5(2)
C12 B6 B8 B9 -99.4(3)
C12 B6 B8 B10 -62.1(3)
C12 B6 B9 B4 -1.6(4)
C12 B6 B9 B5 -39.0(2)
C12 B6 B9 B8 99.1(3)
C12 B6 B9 B10 61.6(3)
C12 B7 B8 B1 99.3(3)
C12 B7 B8 B6 -38.7(2)
C12 B7 B8 B9 -1.3(3)
C12 B7 B8 B10 61.6(3)
C13 Si2 C16 C17 -124.5(3)
C13 Si2 C16 C21 56.4(3)
C13 C12 B2 C11 -147.5(3)
C13 C12 B2 B1 150.7(3)
C13 C12 B2 B3 -107.2(3)
C13 C12 B2 B7 111.0(3)
C13 C12 B3 C11 147.1(2)
C13 C12 B3 B2 106.9(3)
C13 C12 B3 B4 -151.4(3)
C13 C12 B3 B5 -111.4(3)
C13 C12 B5 B3 105.4(3)
C13 C12 B5 B4 144.8(3)
C13 C12 B5 B6 -113.4(3)
C13 C12 B5 B9 -152.8(3)
C13 C12 B6 B5 109.2(3)
C13 C12 B6 B7 -108.9(3)
C13 C12 B6 B8 -148.2(3)
C13 C12 B6 B9 148.9(3)
C13 C12 B7 B1 -144.5(2)
C13 C12 B7 B2 -105.4(3)
C13 C12 B7 B6 113.7(3)
C13 C12 B7 B8 152.8(2)
C14 Si2 C13 C12 55.5(3)
C14 Si2 C16 C17 -3.4(3)
C14 Si2 C16 C21 177.4(2)
C15 Si2 C13 C12 -70.0(3)
C15 Si2 C16 C17 117.9(3)
C15 Si2 C16 C21 -61.2(3)
C16 Si2 C13 C12 173.6(3)
C16 C17 C18 C19 -0.9(5)
C17 C16 C21 C20 -0.3(5)
C17 C18 C19 O2 -179.5(3)
C17 C18 C19 C20 -0.1(5)
C18 C19 C20 C21 1.0(5)
C19 C20 C21 C16 -0.7(5)
C21 C16 C17 C18 1.1(4)
C22 O2 C19 C18 176.7(3)
C22 O2 C19 C20 -2.6(4)
B1 C11 B2 C12 -101.3(3)
B1 C11 B2 B3 -141.6(2)
B1 C11 B2 B7 -39.5(2)
B1 C11 B3 C12 -3.7(3)
B1 C11 B3 B2 36.3(2)
B1 C11 B3 B4 -104.9(3)
B1 C11 B3 B5 -65.2(3)
B1 C11 B4 B3 104.4(3)
B1 C11 B4 B5 65.5(3)
B1 C11 B4 B9 2.9(3)
B1 C11 B4 B10 -36.1(2)
B1 C11 B10 B4 142.1(3)
B1 C11 B10 B8 39.3(2)
B1 C11 B10 B9 102.7(3)
B1 B2 B3 C11 -34.3(2)
B1 B2 B3 C12 98.5(3)
B1 B2 B3 B4 0.2(3)
B1 B2 B3 B5 64.4(3)
B1 B2 B7 C12 -135.3(2)
B1 B2 B7 B6 -100.8(3)
B1 B2 B7 B8 -37.8(2)
B1 B7 B8 B6 -138.0(3)
B1 B7 B8 B9 -100.6(3)
B1 B7 B8 B10 -37.7(2)
B1 B8 B9 B4 0.3(3)
B1 B8 B9 B5 -63.1(3)
B1 B8 B9 B6 -100.5(3)
B1 B8 B9 B10 37.3(2)
B1 B8 B10 C11 -38.6(2)
B1 B8 B10 B4 -100.7(3)
B1 B8 B10 B9 -138.3(3)
B2 C11 B1 B7 38.7(2)
B2 C11 B1 B8 101.5(3)
B2 C11 B1 B10 140.3(3)
B2 C11 B3 C12 -40.0(2)
B2 C11 B3 B4 -141.3(3)
B2 C11 B3 B5 -101.6(3)
B2 C11 B4 B3 36.8(2)
B2 C11 B4 B5 -2.1(3)
B2 C11 B4 B9 -64.7(3)
B2 C11 B4 B10 -103.7(3)
B2 C11 B10 B1 -37.4(3)
B2 C11 B10 B4 104.8(3)
B2 C11 B10 B8 1.9(3)
B2 C11 B10 B9 65.3(3)
B2 C12 C13 Si2 -138.2(2)
B2 C12 B3 C11 40.1(2)
B2 C12 B3 B4 101.7(3)
B2 C12 B3 B5 141.7(2)
B2 C12 B5 B3 -36.5(2)
B2 C12 B5 B4 2.8(3)
B2 C12 B5 B6 104.6(3)
B2 C12 B5 B9 65.2(3)
B2 C12 B6 B5 -104.8(3)
B2 C12 B6 B7 37.0(2)
B2 C12 B6 B8 -2.2(3)
B2 C12 B6 B9 -65.1(3)
B2 C12 B7 B1 -39.1(2)
B2 C12 B7 B6 -140.9(2)
B2 C12 B7 B8 -101.8(3)
B2 B1 B7 C12 38.6(2)
B2 B1 B7 B6 100.4(3)
B2 B1 B7 B8 137.8(3)
B2 B1 B8 B6 0.1(3)
B2 B1 B8 B7 -37.5(2)
B2 B1 B8 B9 63.1(3)
B2 B1 B8 B10 100.2(3)
B2 B1 B10 C11 35.0(2)
B2 B1 B10 B4 1.3(3)
B2 B1 B10 B8 -100.6(3)
B2 B1 B10 B9 -62.8(3)
B2 B3 B4 C11 -34.3(2)
B2 B3 B4 B5 101.0(3)
B2 B3 B4 B9 63.6(3)
B2 B3 B4 B10 0.6(3)
B2 B3 B5 C12 33.9(2)
B2 B3 B5 B4 -101.1(3)
B2 B3 B5 B6 -0.5(3)
B2 B3 B5 B9 -63.6(3)
B2 B7 B8 B1 37.6(2)
B2 B7 B8 B6 -100.4(3)
B2 B7 B8 B9 -63.0(3)
B2 B7 B8 B10 -0.1(3)
B3 C11 B1 B2 -36.5(2)
B3 C11 B1 B7 2.2(3)
B3 C11 B1 B8 65.0(3)
B3 C11 B1 B10 103.8(3)
B3 C11 B2 C12 40.4(2)
B3 C11 B2 B1 141.6(2)
B3 C11 B2 B7 102.2(3)
B3 C11 B4 B5 -38.9(2)
B3 C11 B4 B9 -101.5(3)
B3 C11 B4 B10 -140.5(3)
B3 C11 B10 B1 -104.9(3)
B3 C11 B10 B4 37.2(2)
B3 C11 B10 B8 -65.7(3)
B3 C11 B10 B9 -2.3(3)
B3 C12 C13 Si2 151.7(2)
B3 C12 B2 C11 -40.3(2)
B3 C12 B2 B1 -102.1(2)
B3 C12 B2 B7 -141.8(2)
B3 C12 B5 B4 39.3(2)
B3 C12 B5 B6 141.1(3)
B3 C12 B5 B9 101.8(3)
B3 C12 B6 B5 -36.7(2)
B3 C12 B6 B7 105.1(3)
B3 C12 B6 B8 65.8(3)
B3 C12 B6 B9 2.9(3)
B3 C12 B7 B1 -2.7(3)
B3 C12 B7 B2 36.5(2)
B3 C12 B7 B6 -104.4(2)
B3 C12 B7 B8 -65.3(3)
B3 B2 B7 C12 -34.1(2)
B3 B2 B7 B1 101.2(3)
B3 B2 B7 B6 0.4(3)
B3 B2 B7 B8 63.4(3)
B3 B4 B5 C12 -38.9(2)
B3 B4 B5 B6 -100.7(3)
B3 B4 B5 B9 -138.0(3)
B3 B4 B9 B5 37.2(2)
B3 B4 B9 B6 -0.2(4)
B3 B4 B9 B8 -63.5(3)
B3 B4 B9 B10 -100.4(3)
B3 B4 B10 C11 -34.8(2)
B3 B4 B10 B1 -1.2(3)
B3 B4 B10 B8 62.9(3)
B3 B4 B10 B9 100.5(3)
B3 B5 B6 C12 34.4(2)
B3 B5 B6 B7 0.8(3)
B3 B5 B6 B8 -62.8(3)
B3 B5 B6 B9 -100.5(3)
B3 B5 B9 B4 -37.3(2)
B3 B5 B9 B6 100.7(3)
B3 B5 B9 B8 63.3(3)
B3 B5 B9 B10 0.3(3)
B4 C11 B1 B2 -104.2(3)
B4 C11 B1 B7 -65.5(3)
B4 C11 B1 B8 -2.8(3)
B4 C11 B1 B10 36.0(2)
B4 C11 B2 C12 3.7(3)
B4 C11 B2 B1 105.0(3)
B4 C11 B2 B3 -36.7(2)
B4 C11 B2 B7 65.5(3)
B4 C11 B3 C12 101.3(2)
B4 C11 B3 B2 141.3(3)
B4 C11 B3 B5 39.7(2)
B4 C11 B10 B1 -142.1(3)
B4 C11 B10 B8 -102.9(3)
B4 C11 B10 B9 -39.5(2)
B4 B3 B5 C12 135.0(3)
B4 B3 B5 B6 100.6(3)
B4 B3 B5 B9 37.4(2)
B4 B5 B6 C12 97.5(2)
B4 B5 B6 B7 63.9(3)
B4 B5 B6 B8 0.3(3)
B4 B5 B6 B9 -37.4(2)
B4 B5 B9 B6 138.1(3)
B4 B5 B9 B8 100.7(3)
B4 B5 B9 B10 37.7(2)
B4 B9 B10 C11 38.8(2)
B4 B9 B10 B1 100.8(3)
B4 B9 B10 B8 138.5(2)
B5 C12 C13 Si2 80.8(3)
B5 C12 B2 C11 -4.0(3)
B5 C12 B2 B1 -65.7(3)
B5 C12 B2 B3 36.4(2)
B5 C12 B2 B7 -105.4(3)
B5 C12 B3 C11 -101.5(2)
B5 C12 B3 B2 -141.7(2)
B5 C12 B3 B4 -40.0(2)
B5 C12 B6 B7 141.8(3)
B5 C12 B6 B8 102.6(3)
B5 C12 B6 B9 39.7(3)
B5 C12 B7 B1 65.2(3)
B5 C12 B7 B2 104.3(3)
B5 C12 B7 B6 -36.6(2)
B5 C12 B7 B8 2.5(3)
B5 B3 B4 C11 -135.3(3)
B5 B3 B4 B9 -37.4(3)
B5 B3 B4 B10 -100.4(3)
B5 B4 B9 B6 -37.5(3)
B5 B4 B9 B8 -100.7(3)
B5 B4 B9 B10 -137.7(2)
B5 B4 B10 C11 -97.7(2)
B5 B4 B10 B1 -64.1(3)
B5 B4 B10 B8 0.0(3)
B5 B4 B10 B9 37.7(2)
B5 B6 B7 C12 33.8(2)
B5 B6 B7 B1 -63.9(3)
B5 B6 B7 B2 -0.7(3)
B5 B6 B7 B8 -101.5(3)
B5 B6 B8 B1 63.0(3)
B5 B6 B8 B7 100.3(3)
B5 B6 B8 B9 -37.7(2)
B5 B6 B8 B10 -0.3(3)
B5 B6 B9 B4 37.5(3)
B5 B6 B9 B8 138.1(2)
B5 B6 B9 B10 100.7(3)
B5 B9 B10 C11 1.1(3)
B5 B9 B10 B1 63.1(3)
B5 B9 B10 B4 -37.7(2)
B5 B9 B10 B8 100.8(3)
B6 C12 C13 Si2 6.8(4)
B6 C12 B2 C11 64.1(3)
B6 C12 B2 B1 2.3(3)
B6 C12 B2 B3 104.4(2)
B6 C12 B2 B7 -37.4(2)
B6 C12 B3 C11 -64.6(3)
B6 C12 B3 B2 -104.8(3)
B6 C12 B3 B4 -3.1(3)
B6 C12 B3 B5 36.9(2)
B6 C12 B5 B3 -141.1(3)
B6 C12 B5 B4 -101.8(3)
B6 C12 B5 B9 -39.4(2)
B6 C12 B7 B1 101.8(3)
B6 C12 B7 B2 140.9(2)
B6 C12 B7 B8 39.1(2)
B6 B5 B9 B4 -138.1(3)
B6 B5 B9 B8 -37.4(2)
B6 B5 B9 B10 -100.4(3)
B6 B7 B8 B1 138.0(3)
B6 B7 B8 B9 37.4(2)
B6 B7 B8 B10 100.3(3)
B6 B8 B9 B4 100.8(3)
B6 B8 B9 B5 37.4(2)
B6 B8 B9 B10 137.8(3)
B6 B8 B10 C11 62.3(3)
B6 B8 B10 B1 100.9(3)
B6 B8 B10 B4 0.2(3)
B6 B8 B10 B9 -37.4(2)
B6 B9 B10 C11 -62.1(3)
B6 B9 B10 B1 -0.2(3)
B6 B9 B10 B4 -100.9(3)
B6 B9 B10 B8 37.5(2)
B7 C12 C13 Si2 -67.6(3)
B7 C12 B2 C11 101.5(2)
B7 C12 B2 B1 39.7(2)
B7 C12 B2 B3 141.8(2)
B7 C12 B3 C11 3.9(3)
B7 C12 B3 B2 -36.3(2)
B7 C12 B3 B4 65.4(3)
B7 C12 B3 B5 105.4(2)
B7 C12 B5 B3 -104.4(3)
B7 C12 B5 B4 -65.1(3)
B7 C12 B5 B6 36.8(3)
B7 C12 B5 B9 -2.6(3)
B7 C12 B6 B5 -141.8(3)
B7 C12 B6 B8 -39.3(2)
B7 C12 B6 B9 -102.2(3)
B7 B1 B2 C11 -135.6(2)
B7 B1 B2 C12 -39.2(2)
B7 B1 B2 B3 -101.5(3)
B7 B1 B8 B6 37.6(2)
B7 B1 B8 B9 100.6(3)
B7 B1 B8 B10 137.7(3)
B7 B1 B10 C11 97.8(3)
B7 B1 B10 B4 64.1(3)
B7 B1 B10 B8 -37.8(2)
B7 B1 B10 B9 0.0(3)
B7 B2 B3 C11 -98.6(3)
B7 B2 B3 C12 34.2(2)
B7 B2 B3 B4 -64.1(3)
B7 B2 B3 B5 0.1(3)
B7 B6 B8 B1 -37.3(2)
B7 B6 B8 B9 -138.0(3)
B7 B6 B8 B10 -100.6(3)
B7 B6 B9 B4 -63.0(3)
B7 B6 B9 B5 -100.4(3)
B7 B6 B9 B8 37.7(2)
B7 B6 B9 B10 0.2(3)
B7 B8 B9 B4 63.2(3)
B7 B8 B9 B5 -0.2(3)
B7 B8 B9 B6 -37.6(2)
B7 B8 B9 B10 100.2(3)
B7 B8 B10 C11 -1.1(3)
B7 B8 B10 B1 37.5(2)
B7 B8 B10 B4 -63.2(3)
B7 B8 B10 B9 -100.8(3)
B8 B1 B2 C11 -97.9(3)
B8 B1 B2 C12 -1.4(3)
B8 B1 B2 B3 -63.7(3)
B8 B1 B2 B7 37.7(2)
B8 B1 B7 C12 -99.1(3)
B8 B1 B7 B2 -137.8(3)
B8 B1 B7 B6 -37.4(2)
B8 B1 B10 C11 135.6(3)
B8 B1 B10 B4 101.9(3)
B8 B1 B10 B9 37.8(2)
B8 B6 B7 C12 135.2(3)
B8 B6 B7 B1 37.6(2)
B8 B6 B7 B2 100.8(3)
B8 B6 B9 B4 -100.6(3)
B8 B6 B9 B5 -138.1(2)
B8 B6 B9 B10 -37.4(2)
B8 B9 B10 C11 -99.7(3)
B8 B9 B10 B1 -37.7(2)
B8 B9 B10 B4 -138.5(2)
B9 B4 B5 C12 99.1(3)
B9 B4 B5 B3 138.0(3)
B9 B4 B5 B6 37.3(2)
B9 B4 B10 C11 -135.4(2)
B9 B4 B10 B1 -101.8(3)
B9 B4 B10 B8 -37.7(2)
B9 B5 B6 C12 134.9(3)
B9 B5 B6 B7 101.3(3)
B9 B5 B6 B8 37.7(2)
B9 B6 B7 C12 97.4(3)
B9 B6 B7 B1 -0.2(3)
B9 B6 B7 B2 63.0(3)
B9 B6 B7 B8 -37.8(2)
B9 B6 B8 B1 100.7(3)
B9 B6 B8 B7 138.0(3)
B9 B6 B8 B10 37.4(2)
B9 B8 B10 C11 99.7(3)
B9 B8 B10 B1 138.3(3)
B9 B8 B10 B4 37.6(2)
B10 C11 B1 B2 -140.3(3)
B10 C11 B1 B7 -101.5(3)
B10 C11 B1 B8 -38.8(2)
B10 C11 B2 C12 -63.7(3)
B10 C11 B2 B1 37.5(3)
B10 C11 B2 B3 -104.1(3)
B10 C11 B2 B7 -2.0(3)
B10 C11 B3 C12 64.0(3)
B10 C11 B3 B2 104.1(3)
B10 C11 B3 B4 -37.2(2)
B10 C11 B3 B5 2.5(3)
B10 C11 B4 B3 140.5(3)
B10 C11 B4 B5 101.6(3)
B10 C11 B4 B9 39.0(2)
B10 B1 B2 C11 -35.1(2)
B10 B1 B2 C12 61.4(3)
B10 B1 B2 B3 -0.9(3)
B10 B1 B2 B7 100.5(3)
B10 B1 B7 C12 -61.6(3)
B10 B1 B7 B2 -100.3(3)
B10 B1 B7 B6 0.1(3)
B10 B1 B7 B8 37.5(2)
B10 B1 B8 B6 -100.1(3)
B10 B1 B8 B7 -137.7(3)
B10 B1 B8 B9 -37.1(2)
B10 B4 B5 C12 61.5(3)
B10 B4 B5 B3 100.5(3)
B10 B4 B5 B6 -0.2(3)
B10 B4 B5 B9 -37.6(2)
B10 B4 B9 B5 137.7(2)
B10 B4 B9 B6 100.2(3)
B10 B4 B9 B8 36.9(2)
B10 B8 B9 B4 -37.0(2)
B10 B8 B9 B5 -100.4(3)
B10 B8 B9 B6 -137.8(3)
